data_1502087
loop_
_publ_author_name
'Rendina, Victor L.'
'Moebius, David C.'
'Kingsbury, Jason S.'

_publ_section_title
;
 An enantioselective synthesis of 2-aryl cycloalkanones by Sc-catalyzed
 carbon insertion.
;
_journal_issue 8
_journal_name_full 'Organic letters'
_journal_page_first 2004
_journal_page_last 2007
_journal_paper_doi 10.1021/ol200402m
_journal_volume 13
_journal_year 2011
_chemical_formula_moiety 'C21 H23 N O4'
_chemical_formula_sum 'C21 H23 N O4'
_chemical_formula_weight 353.40
_chemical_name_systematic
; 
 ? 
;
_space_group_IT_number 14
_symmetry_cell_setting monoclinic
_symmetry_space_group_name_Hall '-P 2yn'
_symmetry_space_group_name_H-M 'P 1 21/n 1'
_atom_sites_solution_hydrogens geom
_atom_sites_solution_primary direct
_atom_sites_solution_secondary difmap
_audit_creation_method SHELXL-97
_cell_angle_alpha 90.00
_cell_angle_beta 92.883(4)
_cell_angle_gamma 90.00
_cell_formula_units_Z 4
_cell_length_a 8.4054(10)
_cell_length_b 6.9528(8)
_cell_length_c 31.194(4)
_cell_measurement_reflns_used 9884
_cell_measurement_temperature 100(2)
_cell_measurement_theta_max 69.69
_cell_measurement_theta_min 4.26
_cell_volume 1820.7(4)
_computing_cell_refinement 'SAINT (Bruker, 2010)'
_computing_data_collection 'APEX2 (Bruker, 2010)'
_computing_data_reduction 'SAINT (Bruker, 2010)'
_computing_structure_refinement 'SHELXL-97 (Sheldrick, 2008)'
_computing_structure_solution 'SHELXS-97 (Sheldrick, 2008)'
_diffrn_ambient_temperature 100(2)
_diffrn_detector_area_resol_mean 8.3333
_diffrn_measured_fraction_theta_full 0.997
_diffrn_measured_fraction_theta_max 0.997
_diffrn_measurement_device_type 'Bruker KAPPA APEX II DUO'
_diffrn_measurement_method '\f and \w scans'
_diffrn_radiation_monochromator 'multi-layer mirror'
_diffrn_radiation_type CuK\a
_diffrn_radiation_wavelength 1.54178
_diffrn_reflns_av_R_equivalents 0.0240
_diffrn_reflns_av_sigmaI/netI 0.0107
_diffrn_reflns_limit_h_max 9
_diffrn_reflns_limit_h_min -10
_diffrn_reflns_limit_k_max 5
_diffrn_reflns_limit_k_min -8
_diffrn_reflns_limit_l_max 37
_diffrn_reflns_limit_l_min -36
_diffrn_reflns_number 30952
_diffrn_reflns_theta_full 67.98
_diffrn_reflns_theta_max 67.98
_diffrn_reflns_theta_min 5.39
_diffrn_source 'micro-focus sealed tube'
_diffrn_source_type 'Incoatec I\mS'
_exptl_absorpt_coefficient_mu 0.723
_exptl_absorpt_correction_T_max 0.9444
_exptl_absorpt_correction_T_min 0.8808
_exptl_absorpt_correction_type multi-scan
_exptl_absorpt_process_details
;
 Sheldrick, G.M. (2008) SADABS v2008/1. Bruker AXS Inc. Madison, WI USA. 
;
_exptl_crystal_colour colorless
_exptl_crystal_density_diffrn 1.289
_exptl_crystal_density_meas ?
_exptl_crystal_density_method none
_exptl_crystal_description block
_exptl_crystal_F_000 752
_exptl_crystal_size_max 0.18
_exptl_crystal_size_mid 0.12
_exptl_crystal_size_min 0.08
_refine_diff_density_max 0.493
_refine_diff_density_min -0.319
_refine_diff_density_rms 0.039
_refine_ls_extinction_coef na
_refine_ls_extinction_method none
_refine_ls_goodness_of_fit_ref 1.054
_refine_ls_hydrogen_treatment mixed
_refine_ls_matrix_type full
_refine_ls_number_parameters 251
_refine_ls_number_reflns 3302
_refine_ls_number_restraints 3
_refine_ls_restrained_S_all 1.059
_refine_ls_R_factor_all 0.0432
_refine_ls_R_factor_gt 0.0426
_refine_ls_shift/su_max 0.000
_refine_ls_shift/su_mean 0.000
_refine_ls_structure_factor_coef Fsqd
_refine_ls_weighting_details 'calc w=1/[\s^2^(Fo^2^)+(0.0436P)^2^+1.1840P] where P=(Fo^2^+2Fc^2^)/3'
_refine_ls_weighting_scheme calc
_refine_ls_wR_factor_gt 0.1054
_refine_ls_wR_factor_ref 0.1057
_reflns_number_gt 3237
_reflns_number_total 3302
_reflns_threshold_expression >2sigma(I)
_cod_data_source_file ol200402m_si_003.cif
_cod_data_source_block C21H23NO4
_cod_depositor_comments
;
The following automatic conversions were performed:

'_symmetry_cell_setting' value 'Monoclinic' changed to 'monoclinic'
according to /home/saulius/struct/CIF-dictionaries/cif_core.dic
dictionary named 'cif_core.dic' version 2.4.1 from 2010-06-29.

Automatic conversion script
Id: cif_fix_values 1715 2011-07-08 13:25:40Z adriana 

The following automatic conversions were performed:

'_exptl_crystal_density_meas' value 'not measured' was changed to '?'
- the value is perceived as not measured.

Automatic conversion script
Id: cif_fix_values 3008 2015-01-20 13:52:24Z robertas 
;
_cod_original_sg_symbol_H-M 'P 2(1)/n'
_cod_database_code 1502087

loop_
_symmetry_equiv_pos_as_xyz
'x, y, z'
'-x+1/2, y+1/2, -z+1/2'
'-x, -y, -z'
'x-1/2, -y-1/2, z-1/2'

loop_
_atom_site_label
_atom_site_type_symbol
_atom_site_fract_x
_atom_site_fract_y
_atom_site_fract_z
_atom_site_U_iso_or_equiv
_atom_site_adp_type
_atom_site_occupancy
_atom_site_symmetry_multiplicity
_atom_site_calc_flag
_atom_site_refinement_flags
_atom_site_disorder_assembly
_atom_site_disorder_group
O1 O 0.82851(11) 0.81668(14) 0.10428(3) 0.0244(2) Uani 1 1 d . . .
O2 O 0.95804(13) 1.07722(15) 0.08106(3) 0.0307(3) Uani 1 1 d . . .
O3 O 1.39686(12) 0.45943(16) -0.04044(3) 0.0306(3) Uani 1 1 d . . .
O4 O 1.33543(14) 0.22228(16) 0.00044(4) 0.0375(3) Uani 1 1 d . . .
N1 N 1.32806(14) 0.39194(18) -0.01002(4) 0.0266(3) Uani 1 1 d . . .
C1 C 0.72950(17) 0.9388(2) 0.13043(5) 0.0249(3) Uani 1 1 d . B .
H1 H 0.797(2) 1.040(3) 0.1427(5) 0.030 Uiso 1 1 d . . .
C2 C 0.67555(18) 0.8094(2) 0.16666(5) 0.0268(3) Uani 1 1 d . B .
H2 H 0.616(2) 0.893(3) 0.1856(6) 0.032 Uiso 1 1 d . . .
C3 C 0.56597(19) 0.6435(2) 0.15170(6) 0.0342(4) Uani 1 1 d D . .
H3A H 0.5538 0.5568 0.1765 0.041 Uiso 1 1 calc R A 1
H3B H 0.6215 0.5695 0.1298 0.041 Uiso 1 1 calc R A 1
C4 C 0.3967(2) 0.6922(3) 0.13263(6) 0.0339(5) Uani 0.844(3) 1 d P B 1
H4A H 0.4051 0.7227 0.1018 0.041 Uiso 0.844(3) 1 calc PR B 1
H4B H 0.3301 0.5753 0.1343 0.041 Uiso 0.844(3) 1 calc PR B 1
C5 C 0.3099(2) 0.8562(3) 0.15320(6) 0.0416(4) Uani 0.844(3) 1 d PD B 1
H5A H 0.1956 0.8219 0.1531 0.050 Uiso 0.844(3) 1 calc PR B 1
H5B H 0.3494 0.8650 0.1836 0.050 Uiso 0.844(3) 1 calc PR B 1
C4X C 0.3953(10) 0.6828(14) 0.1704(3) 0.0339(5) Uani 0.156(3) 1 d PD B 2
H4C H 0.3271 0.5689 0.1644 0.041 Uiso 0.156(3) 1 calc PR B 2
H4D H 0.4092 0.6959 0.2020 0.041 Uiso 0.156(3) 1 calc PR B 2
C5X C 0.3099(2) 0.8562(3) 0.15320(6) 0.0416(4) Uani 0.156(3) 1 d P B 2
H5C H 0.2438 0.8867 0.1777 0.050 Uiso 0.156(3) 1 calc PR B 2
H5D H 0.2346 0.7949 0.1319 0.050 Uiso 0.156(3) 1 calc PR B 2
C6 C 0.3226(2) 1.0527(3) 0.13356(7) 0.0453(5) Uani 1 1 d . . .
H6A H 0.2667 1.0462 0.1049 0.054 Uiso 1 1 calc R B 1
H6B H 0.2600 1.1408 0.1511 0.054 Uiso 1 1 calc R B 1
C7 C 0.4797(2) 1.1497(3) 0.12748(6) 0.0420(4) Uani 1 1 d . B .
H7A H 0.5291 1.1798 0.1562 0.050 Uiso 1 1 calc R . .
H7B H 0.4586 1.2735 0.1126 0.050 Uiso 1 1 calc R . .
C8 C 0.6013(2) 1.0364(3) 0.10221(5) 0.0372(4) Uani 1 1 d D . .
H8A H 0.550(2) 0.939(3) 0.0857(6) 0.045 Uiso 1 1 d D . .
H8B H 0.659(2) 1.128(3) 0.0841(6) 0.045 Uiso 1 1 d D . .
C9 C 0.93870(16) 0.9051(2) 0.08205(4) 0.0229(3) Uani 1 1 d . . .
C10 C 1.03834(16) 0.7651(2) 0.05863(4) 0.0225(3) Uani 1 1 d . . .
C11 C 1.14106(17) 0.8393(2) 0.02893(4) 0.0241(3) Uani 1 1 d . . .
H11 H 1.1445 0.9741 0.0240 0.029 Uiso 1 1 calc R . .
C12 C 1.23759(17) 0.7182(2) 0.00668(4) 0.0245(3) Uani 1 1 d . . .
H12 H 1.3072 0.7676 -0.0137 0.029 Uiso 1 1 calc R . .
C13 C 1.23024(16) 0.5228(2) 0.01492(4) 0.0236(3) Uani 1 1 d . . .
C14 C 1.13218(17) 0.4448(2) 0.04476(5) 0.0250(3) Uani 1 1 d . . .
H14 H 1.1317 0.3104 0.0502 0.030 Uiso 1 1 calc R . .
C15 C 1.03480(17) 0.5680(2) 0.06651(4) 0.0239(3) Uani 1 1 d . . .
H15 H 0.9654 0.5179 0.0869 0.029 Uiso 1 1 calc R . .
C16 C 0.82175(19) 0.7408(2) 0.19336(5) 0.0319(4) Uani 1 1 d . . .
C17 C 0.8895(2) 0.8599(3) 0.22509(5) 0.0379(4) Uani 1 1 d . B .
H17 H 0.8415 0.9805 0.2306 0.045 Uiso 1 1 calc R . .
C18 C 1.0270(2) 0.8049(3) 0.24893(5) 0.0480(5) Uani 1 1 d . . .
H18 H 1.0722 0.8887 0.2703 0.058 Uiso 1 1 calc R B .
C19 C 1.0974(2) 0.6306(3) 0.24167(6) 0.0516(5) Uani 1 1 d . B .
H19 H 1.1914 0.5938 0.2578 0.062 Uiso 1 1 calc R . .
C20 C 1.0307(2) 0.5093(3) 0.21078(7) 0.0516(5) Uani 1 1 d . . .
H20 H 1.0782 0.3877 0.2059 0.062 Uiso 1 1 calc R B .
C21 C 0.8938(2) 0.5637(3) 0.18660(6) 0.0406(4) Uani 1 1 d . B .
H21 H 0.8493 0.4791 0.1653 0.049 Uiso 1 1 calc R . .

loop_
_atom_site_aniso_label
_atom_site_aniso_U_11
_atom_site_aniso_U_22
_atom_site_aniso_U_33
_atom_site_aniso_U_23
_atom_site_aniso_U_13
_atom_site_aniso_U_12
O1 0.0261(5) 0.0207(5) 0.0273(5) -0.0019(4) 0.0094(4) -0.0029(4)
O2 0.0329(6) 0.0203(5) 0.0402(6) 0.0024(4) 0.0129(5) -0.0003(4)
O3 0.0298(5) 0.0341(6) 0.0286(5) -0.0043(5) 0.0098(4) -0.0044(5)
O4 0.0380(6) 0.0210(6) 0.0551(7) -0.0033(5) 0.0178(5) -0.0010(5)
N1 0.0238(6) 0.0241(7) 0.0324(6) -0.0051(5) 0.0049(5) -0.0044(5)
C1 0.0269(7) 0.0216(7) 0.0268(7) -0.0029(6) 0.0080(6) -0.0012(6)
C2 0.0285(7) 0.0254(8) 0.0272(7) -0.0007(6) 0.0089(6) -0.0001(6)
C3 0.0338(8) 0.0250(8) 0.0446(9) 0.0008(7) 0.0108(7) -0.0042(7)
C4 0.0336(10) 0.0292(10) 0.0396(10) -0.0065(8) 0.0097(8) -0.0091(8)
C5 0.0316(8) 0.0433(10) 0.0514(10) -0.0022(8) 0.0158(7) -0.0040(8)
C4X 0.0336(10) 0.0292(10) 0.0396(10) -0.0065(8) 0.0097(8) -0.0091(8)
C5X 0.0316(8) 0.0433(10) 0.0514(10) -0.0022(8) 0.0158(7) -0.0040(8)
C6 0.0373(9) 0.0353(10) 0.0650(12) -0.0147(9) 0.0183(8) 0.0002(8)
C7 0.0358(9) 0.0316(9) 0.0594(11) 0.0045(8) 0.0119(8) 0.0063(7)
C8 0.0335(9) 0.0460(10) 0.0329(8) 0.0083(8) 0.0096(7) 0.0063(8)
C9 0.0222(7) 0.0222(7) 0.0245(7) 0.0027(6) 0.0029(5) -0.0017(6)
C10 0.0213(7) 0.0222(7) 0.0240(7) -0.0006(6) 0.0016(5) -0.0025(6)
C11 0.0257(7) 0.0199(7) 0.0270(7) 0.0020(6) 0.0030(5) -0.0029(6)
C12 0.0238(7) 0.0255(7) 0.0246(7) 0.0020(6) 0.0047(5) -0.0039(6)
C13 0.0208(7) 0.0235(7) 0.0267(7) -0.0036(6) 0.0035(5) -0.0015(6)
C14 0.0256(7) 0.0188(7) 0.0307(7) 0.0000(6) 0.0034(6) -0.0036(6)
C15 0.0230(7) 0.0235(7) 0.0258(7) 0.0011(6) 0.0053(5) -0.0041(6)
C16 0.0322(8) 0.0371(9) 0.0275(7) 0.0081(7) 0.0116(6) 0.0013(7)
C17 0.0360(9) 0.0508(11) 0.0276(8) 0.0004(7) 0.0088(6) 0.0037(8)
C18 0.0406(10) 0.0767(15) 0.0271(8) 0.0043(9) 0.0050(7) 0.0026(10)
C19 0.0441(10) 0.0747(15) 0.0365(9) 0.0206(10) 0.0063(8) 0.0133(10)
C20 0.0497(11) 0.0509(12) 0.0554(12) 0.0225(10) 0.0129(9) 0.0174(9)
C21 0.0450(10) 0.0373(10) 0.0405(9) 0.0099(8) 0.0104(8) 0.0058(8)

loop_
_atom_type_symbol
_atom_type_description
_atom_type_scat_dispersion_real
_atom_type_scat_dispersion_imag
_atom_type_scat_source
C C 0.0181 0.0091 'International Tables Vol C Tables 4.2.6.8 and 6.1.1.4'
H H 0.0000 0.0000 'International Tables Vol C Tables 4.2.6.8 and 6.1.1.4'
N N 0.0311 0.0180 'International Tables Vol C Tables 4.2.6.8 and 6.1.1.4'
O O 0.0492 0.0322 'International Tables Vol C Tables 4.2.6.8 and 6.1.1.4'

loop_
_geom_angle_atom_site_label_1
_geom_angle_atom_site_label_2
_geom_angle_atom_site_label_3
_geom_angle
C9 O1 C1 116.79(11)
O4 N1 O3 123.65(12)
O4 N1 C13 118.43(12)
O3 N1 C13 117.93(12)
O1 C1 C8 110.06(12)
O1 C1 C2 105.54(11)
C8 C1 C2 117.60(13)
O1 C1 H1 107.5(10)
C8 C1 H1 106.9(10)
C2 C1 H1 108.9(10)
C16 C2 C1 109.05(12)
C16 C2 C3 112.69(13)
C1 C2 C3 114.39(13)
C16 C2 H2 106.1(10)
C1 C2 H2 106.0(10)
C3 C2 H2 108.1(10)
C2 C3 C4 118.51(14)
C2 C3 H3A 107.7
C4 C3 H3A 107.7
C2 C3 H3B 107.7
C4 C3 H3B 107.7
H3A C3 H3B 107.1
C5 C4 C3 117.02(15)
C5 C4 H4A 108.0
C3 C4 H4A 108.0
C5 C4 H4B 108.0
C3 C4 H4B 108.0
H4A C4 H4B 107.3
C6 C5 C4 117.78(15)
C6 C5 H5A 107.9
C4 C5 H5A 107.9
C6 C5 H5B 107.9
C4 C5 H5B 107.9
H5A C5 H5B 107.2
C7 C6 C5 122.72(17)
C7 C6 H6A 106.7
C5 C6 H6A 106.7
C7 C6 H6B 106.7
C5 C6 H6B 106.7
H6A C6 H6B 106.6
C6 C7 C8 116.44(16)
C6 C7 H7A 108.2
C8 C7 H7A 108.2
C6 C7 H7B 108.2
C8 C7 H7B 108.2
H7A C7 H7B 107.3
C1 C8 C7 113.75(14)
C1 C8 H8A 106.7(13)
C7 C8 H8A 110.7(12)
C1 C8 H8B 105.2(12)
C7 C8 H8B 108.5(12)
H8A C8 H8B 111.9(17)
O2 C9 O1 124.55(13)
O2 C9 C10 123.48(13)
O1 C9 C10 111.96(12)
C15 C10 C11 119.99(13)
C15 C10 C9 122.38(13)
C11 C10 C9 117.59(13)
C12 C11 C10 120.46(13)
C12 C11 H11 119.8
C10 C11 H11 119.8
C11 C12 C13 118.18(13)
C11 C12 H12 120.9
C13 C12 H12 120.9
C14 C13 C12 122.86(13)
C14 C13 N1 118.67(13)
C12 C13 N1 118.45(13)
C13 C14 C15 118.26(13)
C13 C14 H14 120.9
C15 C14 H14 120.9
C14 C15 C10 120.22(13)
C14 C15 H15 119.9
C10 C15 H15 119.9
C17 C16 C21 117.95(16)
C17 C16 C2 119.48(15)
C21 C16 C2 122.55(15)
C16 C17 C18 120.98(18)
C16 C17 H17 119.5
C18 C17 H17 119.5
C19 C18 C17 120.39(19)
C19 C18 H18 119.8
C17 C18 H18 119.8
C18 C19 C20 119.50(18)
C18 C19 H19 120.3
C20 C19 H19 120.3
C19 C20 C21 120.46(19)
C19 C20 H20 119.8
C21 C20 H20 119.8
C16 C21 C20 120.71(19)
C16 C21 H21 119.6
C20 C21 H21 119.6

loop_
_geom_bond_atom_site_label_1
_geom_bond_atom_site_label_2
_geom_bond_distance
O1 C9 1.3344(17)
O1 C1 1.4654(16)
O2 C9 1.2085(18)
O3 N1 1.2291(16)
O4 N1 1.2246(17)
N1 C13 1.4742(18)
C1 C8 1.517(2)
C1 C2 1.531(2)
C1 H1 0.971(18)
C2 C16 1.526(2)
C2 C3 1.534(2)
C2 H2 0.984(18)
C3 C4 1.552(3)
C3 H3A 0.9900
C3 H3B 0.9900
C4 C5 1.513(3)
C4 H4A 0.9900
C4 H4B 0.9900
C5 C6 1.503(3)
C5 H5A 0.9900
C5 H5B 0.9900
C6 C7 1.503(2)
C6 H6A 0.9900
C6 H6B 0.9900
C7 C8 1.539(2)
C7 H7A 0.9900
C7 H7B 0.9900
C8 H8A 0.939(15)
C8 H8B 0.995(15)
C9 C10 1.4978(19)
C10 C15 1.393(2)
C10 C11 1.3966(19)
C11 C12 1.380(2)
C11 H11 0.9500
C12 C13 1.385(2)
C12 H12 0.9500
C13 C14 1.385(2)
C14 C15 1.386(2)
C14 H14 0.9500
C15 H15 0.9500
C16 C17 1.390(2)
C16 C21 1.393(2)
C17 C18 1.396(3)
C17 H17 0.9500
C18 C19 1.373(3)
C18 H18 0.9500
C19 C20 1.378(3)
C19 H19 0.9500
C20 C21 1.396(3)
C20 H20 0.9500
C21 H21 0.9500

loop_
_geom_torsion_atom_site_label_1
_geom_torsion_atom_site_label_2
_geom_torsion_atom_site_label_3
_geom_torsion_atom_site_label_4
_geom_torsion
C9 O1 C1 C8 78.24(16)
C9 O1 C1 C2 -153.92(12)
O1 C1 C2 C16 61.89(15)
C8 C1 C2 C16 -174.94(14)
O1 C1 C2 C3 -65.31(15)
C8 C1 C2 C3 57.86(18)
C16 C2 C3 C4 167.37(14)
C1 C2 C3 C4 -67.32(18)
C2 C3 C4 C5 -38.0(2)
C3 C4 C5 C6 94.4(2)
C4 C5 C6 C7 -56.4(3)
C5 C6 C7 C8 54.8(3)
O1 C1 C8 C7 173.43(13)
C2 C1 C8 C7 52.6(2)
C6 C7 C8 C1 -100.5(2)
C1 O1 C9 O2 -2.5(2)
C1 O1 C9 C10 176.73(11)
O2 C9 C10 C15 167.47(14)
O1 C9 C10 C15 -11.80(19)
O2 C9 C10 C11 -10.5(2)
O1 C9 C10 C11 170.19(12)
C15 C10 C11 C12 1.1(2)
C9 C10 C11 C12 179.17(13)
C10 C11 C12 C13 -0.5(2)
C11 C12 C13 C14 -0.9(2)
C11 C12 C13 N1 177.51(12)
O4 N1 C13 C14 -9.6(2)
O3 N1 C13 C14 169.86(13)
O4 N1 C13 C12 171.97(14)
O3 N1 C13 C12 -8.57(19)
C12 C13 C14 C15 1.5(2)
N1 C13 C14 C15 -176.84(12)
C13 C14 C15 C10 -0.8(2)
C11 C10 C15 C14 -0.4(2)
C9 C10 C15 C14 -178.39(12)
C1 C2 C16 C17 82.23(16)
C3 C2 C16 C17 -149.60(14)
C1 C2 C16 C21 -96.12(17)
C3 C2 C16 C21 32.0(2)
C21 C16 C17 C18 1.0(2)
C2 C16 C17 C18 -177.39(15)
C16 C17 C18 C19 -0.6(3)
C17 C18 C19 C20 -0.4(3)
C18 C19 C20 C21 0.8(3)
C17 C16 C21 C20 -0.6(2)
C2 C16 C21 C20 177.78(15)
C19 C20 C21 C16 -0.3(3)
